data_2236699
loop_
_publ_author_name
'Yang, Min'
'Xia, Sheng-Qing'
'Tao, Xu-Tang'

_publ_section_title
;
 Redetermination of Ba~2~CdTe~3~ from single-crystal X-ray data
;
_journal_coeditor_code WM2681
_journal_issue 10
_journal_name_full 'Acta Crystallographica Section E'
_journal_page_first i77
_journal_paper_doi 10.1107/S1600536812038974
_journal_volume 68
_journal_year 2012
_chemical_formula_iupac 'Ba2 Cd Te3'
_chemical_formula_sum 'Ba2 Cd Te3'
_chemical_formula_weight 769.88
_chemical_name_systematic
;
dibarium tritelluridocadmate
;
_space_group_IT_number 62
_symmetry_cell_setting orthorhombic
_symmetry_space_group_name_Hall '-P 2ac 2n'
_symmetry_space_group_name_H-M 'P n m a'
_atom_sites_solution_primary direct
_atom_sites_solution_secondary difmap
_audit_creation_method SHELXL-97
_cell_angle_alpha 90.00
_cell_angle_beta 90.00
_cell_angle_gamma 90.00
_cell_formula_units_Z 4
_cell_length_a 9.8405(2)
_cell_length_b 4.75020(10)
_cell_length_c 19.1008(4)
_cell_measurement_reflns_used 1715
_cell_measurement_temperature 293(2)
_cell_measurement_theta_max 28.158
_cell_measurement_theta_min 2.972
_cell_volume 892.85(3)
_computing_cell_refinement 'SAINT (Bruker, 2005)'
_computing_data_collection 'APEX2 (Bruker, 2005)'
_computing_data_reduction 'SAINT (Bruker, 2005)'
_computing_molecular_graphics 'SHELXTL (Sheldrick, 2008)'
_computing_publication_material 'SHELXTL (Sheldrick, 2008)'
_computing_structure_refinement 'SHELXTL (Sheldrick, 2008)'
_computing_structure_solution 'SHELXTL (Sheldrick, 2008)'
_diffrn_ambient_temperature 293(2)
_diffrn_measured_fraction_theta_full 0.999
_diffrn_measured_fraction_theta_max 0.999
_diffrn_measurement_device_type 'Bruker APEXII CCD'
_diffrn_measurement_method '\f and \w scans'
_diffrn_radiation_monochromator graphite
_diffrn_radiation_source 'fine-focus sealed tube'
_diffrn_radiation_type MoK\a
_diffrn_radiation_wavelength 0.71073
_diffrn_reflns_av_R_equivalents 0.0312
_diffrn_reflns_av_sigmaI/netI 0.0397
_diffrn_reflns_limit_h_max 9
_diffrn_reflns_limit_h_min -12
_diffrn_reflns_limit_k_max 6
_diffrn_reflns_limit_k_min -3
_diffrn_reflns_limit_l_max 15
_diffrn_reflns_limit_l_min -24
_diffrn_reflns_number 4014
_diffrn_reflns_theta_full 27.07
_diffrn_reflns_theta_max 27.07
_diffrn_reflns_theta_min 2.13
_diffrn_standards_number 0
_exptl_absorpt_coefficient_mu 20.590
_exptl_absorpt_correction_T_max 0.6271
_exptl_absorpt_correction_T_min 0.3479
_exptl_absorpt_correction_type multi-scan
_exptl_absorpt_process_details '(<i>SADABS</i>; Bruker, 2005)'
_exptl_crystal_colour Red
_exptl_crystal_density_diffrn 5.727
_exptl_crystal_density_method 'not measured'
_exptl_crystal_description Needle
_exptl_crystal_F_000 1264
_exptl_crystal_size_max 0.07
_exptl_crystal_size_mid 0.03
_exptl_crystal_size_min 0.03
_refine_diff_density_max 1.442
_refine_diff_density_min -1.272
_refine_ls_extinction_coef 0.00112(6)
_refine_ls_extinction_expression Fc^*^=kFc[1+0.001xFc^2^\l^3^/sin(2\q)]^-1/4^
_refine_ls_extinction_method 'SHELXTL (Sheldrick, 2008)'
_refine_ls_goodness_of_fit_ref 0.986
_refine_ls_matrix_type full
_refine_ls_number_parameters 38
_refine_ls_number_reflns 1098
_refine_ls_number_restraints 0
_refine_ls_restrained_S_all 0.986
_refine_ls_R_factor_all 0.0393
_refine_ls_R_factor_gt 0.0249
_refine_ls_shift/su_max 0.001
_refine_ls_shift/su_mean 0.000
_refine_ls_structure_factor_coef Fsqd
_refine_ls_weighting_details 'calc w=1/[\s^2^(Fo^2^)+(0.0142P)^2^+0.0000P] where P=(Fo^2^+2Fc^2^)/3'
_refine_ls_weighting_scheme calc
_refine_ls_wR_factor_gt 0.0380
_refine_ls_wR_factor_ref 0.0406
_reflns_number_gt 858
_reflns_number_total 1098
_reflns_threshold_expression I>2sigma(I)
_cod_data_source_file wm2681.cif
_cod_data_source_block I
_cod_database_code 2236699
_cod_database_fobs_code 2236699

loop_
_symmetry_equiv_pos_as_xyz
'x, y, z'
'-x+1/2, -y, z+1/2'
'-x, y+1/2, -z'
'x+1/2, -y+1/2, -z+1/2'
'-x, -y, -z'
'x-1/2, y, -z-1/2'
'x, -y-1/2, z'
'-x-1/2, y-1/2, z-1/2'

loop_
_atom_site_type_symbol
_atom_site_label
_atom_site_fract_x
_atom_site_fract_y
_atom_site_fract_z
_atom_site_U_iso_or_equiv
_atom_site_adp_type
_atom_site_calc_flag
_atom_site_refinement_flags
_atom_site_occupancy
_atom_site_symmetry_multiplicity
Ba Ba1 0.07317(6) 0.2500 0.78653(3) 0.01857(16) Uani d S 1 2
Ba Ba2 0.24597(6) 0.2500 0.03873(3) 0.01918(16) Uani d S 1 2
Cd Cd1 0.12996(7) 0.2500 0.36470(3) 0.01947(18) Uani d S 1 2
Te Te1 0.01147(6) 0.2500 0.59692(3) 0.01802(17) Uani d S 1 2
Te Te2 0.19335(6) 0.2500 0.22108(3) 0.01748(16) Uani d S 1 2
Te Te3 0.38656(6) 0.2500 0.42865(3) 0.01745(17) Uani d S 1 2

loop_
_atom_site_aniso_label
_atom_site_aniso_U_11
_atom_site_aniso_U_22
_atom_site_aniso_U_33
_atom_site_aniso_U_12
_atom_site_aniso_U_13
_atom_site_aniso_U_23
Ba1 0.0190(3) 0.0171(3) 0.0196(4) 0.000 -0.0003(3) 0.000
Ba2 0.0209(3) 0.0191(3) 0.0175(3) 0.000 -0.0013(3) 0.000
Cd1 0.0197(4) 0.0201(4) 0.0186(4) 0.000 0.0014(3) 0.000
Te1 0.0187(4) 0.0154(3) 0.0200(4) 0.000 0.0024(3) 0.000
Te2 0.0178(4) 0.0203(3) 0.0144(4) 0.000 -0.0008(3) 0.000
Te3 0.0158(4) 0.0200(3) 0.0165(4) 0.000 0.0004(3) 0.000

loop_
_atom_type_symbol
_atom_type_description
_atom_type_scat_dispersion_real
_atom_type_scat_dispersion_imag
_atom_type_scat_source
Cd Cd -0.8075 1.2024 'International Tables Vol C Tables 4.2.6.8 and 6.1.1.4'
Te Te -0.5308 1.6751 'International Tables Vol C Tables 4.2.6.8 and 6.1.1.4'
Ba Ba -0.3244 2.2819 'International Tables Vol C Tables 4.2.6.8 and 6.1.1.4'

loop_
_geom_angle_atom_site_label_1
_geom_angle_atom_site_label_2
_geom_angle_atom_site_label_3
_geom_angle_site_symmetry_1
_geom_angle_site_symmetry_3
_geom_angle
Te2 Ba1 Te2 2_565 2 84.480(18)
Te2 Ba1 Te2 2_565 5_556 156.629(18)
Te2 Ba1 Te2 2 5_556 90.930(5)
Te2 Ba1 Te2 2_565 5_566 90.930(5)
Te2 Ba1 Te2 2 5_566 156.629(18)
Te2 Ba1 Te2 5_556 5_566 84.241(18)
Te2 Ba1 Te3 2_565 2_565 75.741(13)
Te2 Ba1 Te3 2 2_565 129.32(2)
Te2 Ba1 Te3 5_556 2_565 123.41(2)
Te2 Ba1 Te3 5_566 2_565 70.888(14)
Te2 Ba1 Te3 2_565 2 129.32(2)
Te2 Ba1 Te3 2 2 75.741(13)
Te2 Ba1 Te3 5_556 2 70.888(14)
Te2 Ba1 Te3 5_566 2 123.41(2)
Te3 Ba1 Te3 2_565 2 81.769(17)
Te2 Ba1 Te1 2_565 . 76.026(15)
Te2 Ba1 Te1 2 . 76.026(15)
Te2 Ba1 Te1 5_556 . 80.624(16)
Te2 Ba1 Te1 5_566 . 80.624(16)
Te3 Ba1 Te1 2_565 . 139.101(8)
Te3 Ba1 Te1 2 . 139.101(8)
Te3 Ba2 Te3 2_554 2_564 87.658(19)
Te3 Ba2 Te2 2_554 . 123.399(16)
Te3 Ba2 Te2 2_564 . 123.399(16)
Te3 Ba2 Te1 2_554 2_564 155.78(2)
Te3 Ba2 Te1 2_564 2_564 89.100(12)
Te2 Ba2 Te1 . 2_564 77.814(17)
Te3 Ba2 Te1 2_554 2_554 89.100(12)
Te3 Ba2 Te1 2_564 2_554 155.78(2)
Te2 Ba2 Te1 . 2_554 77.814(17)
Te1 Ba2 Te1 2_564 2_554 84.104(18)
Te3 Ba2 Te3 2_554 6_556 74.447(16)
Te3 Ba2 Te3 2_564 6_556 74.447(16)
Te2 Ba2 Te3 . 6_556 71.552(17)
Te1 Ba2 Te3 2_564 6_556 127.482(15)
Te1 Ba2 Te3 2_554 6_556 127.482(15)
Te3 Ba2 Te1 2_554 6_656 80.695(16)
Te3 Ba2 Te1 2_564 6_656 80.695(16)
Te2 Ba2 Te1 . 6_656 143.22(2)
Te1 Ba2 Te1 2_564 6_656 75.096(17)
Te1 Ba2 Te1 2_554 6_656 75.096(17)
Te3 Ba2 Te1 6_556 6_656 145.23(2)
Te3 Cd1 Te2 . . 103.01(3)
Te3 Cd1 Te1 . 5_556 109.13(2)
Te2 Cd1 Te1 . 5_556 111.05(2)
Te3 Cd1 Te1 . 5_566 109.13(2)
Te2 Cd1 Te1 . 5_566 111.05(2)
Te1 Cd1 Te1 5_556 5_566 112.97(3)
Cd1 Te1 Cd1 5_556 5_566 112.97(3)
Cd1 Te1 Ba2 5_556 2_565 165.46(2)
Cd1 Te1 Ba2 5_566 2_565 81.436(14)
Cd1 Te1 Ba2 5_556 2 81.436(14)
Cd1 Te1 Ba2 5_566 2 165.46(2)
Ba2 Te1 Ba2 2_565 2 84.104(18)
Cd1 Te1 Ba1 5_556 . 80.038(19)
Cd1 Te1 Ba1 5_566 . 80.038(19)
Ba2 Te1 Ba1 2_565 . 101.413(18)
Ba2 Te1 Ba1 2 . 101.413(18)
Cd1 Te1 Ba2 5_556 6_556 80.46(2)
Cd1 Te1 Ba2 5_566 6_556 80.46(2)
Ba2 Te1 Ba2 2_565 6_556 104.904(17)
Ba2 Te1 Ba2 2 6_556 104.904(17)
Ba1 Te1 Ba2 . 6_556 144.28(2)
Cd1 Te2 Ba2 . . 175.65(3)
Cd1 Te2 Ba1 . 2_564 78.412(18)
Ba2 Te2 Ba1 . 2_564 104.737(17)
Cd1 Te2 Ba1 . 2_554 78.412(18)
Ba2 Te2 Ba1 . 2_554 104.737(17)
Ba1 Te2 Ba1 2_564 2_554 84.480(18)
Cd1 Te2 Ba1 . 5_556 82.866(18)
Ba2 Te2 Ba1 . 5_556 93.918(17)
Ba1 Te2 Ba1 2_564 5_556 161.261(19)
Ba1 Te2 Ba1 2_554 5_556 92.594(5)
Cd1 Te2 Ba1 . 5_566 82.866(18)
Ba2 Te2 Ba1 . 5_566 93.918(17)
Ba1 Te2 Ba1 2_564 5_566 92.594(5)
Ba1 Te2 Ba1 2_554 5_566 161.261(19)
Ba1 Te2 Ba1 5_556 5_566 84.240(18)
Cd1 Te3 Ba2 . 2_565 85.679(19)
Cd1 Te3 Ba2 . 2 85.679(19)
Ba2 Te3 Ba2 2_565 2 87.658(19)
Cd1 Te3 Ba2 . 6_656 164.18(3)
Ba2 Te3 Ba2 2_565 6_656 105.553(16)
Ba2 Te3 Ba2 2 6_656 105.553(16)
Cd1 Te3 Ba1 . 2_554 76.852(18)
Ba2 Te3 Ba1 2_565 2_554 162.44(2)
Ba2 Te3 Ba1 2 2_554 92.687(10)
Ba2 Te3 Ba1 6_656 2_554 91.275(17)
Cd1 Te3 Ba1 . 2_564 76.852(18)
Ba2 Te3 Ba1 2_565 2_564 92.687(10)
Ba2 Te3 Ba1 2 2_564 162.44(2)
Ba2 Te3 Ba1 6_656 2_564 91.275(17)
Ba1 Te3 Ba1 2_554 2_564 81.769(17)

loop_
_geom_bond_atom_site_label_1
_geom_bond_atom_site_label_2
_geom_bond_site_symmetry_2
_geom_bond_distance
Ba1 Te2 2_565 3.5331(6)
Ba1 Te2 2 3.5331(6)
Ba1 Te2 5_556 3.5413(6)
Ba1 Te2 5_566 3.5413(6)
Ba1 Te3 2_565 3.6287(6)
Ba1 Te3 2 3.6287(6)
Ba1 Te1 . 3.6722(8)
Ba2 Te3 2_554 3.4297(6)
Ba2 Te3 2_564 3.4297(6)
Ba2 Te2 . 3.5213(8)
Ba2 Te1 2_564 3.5459(6)
Ba2 Te1 2_554 3.5459(6)
Ba2 Te3 6_556 3.5913(8)
Ba2 Te1 6_656 3.6796(8)
Cd1 Te3 . 2.8050(9)
Cd1 Te2 . 2.8133(9)
Cd1 Te1 5_556 2.8488(5)
Cd1 Te1 5_566 2.8488(5)
Te1 Cd1 5_556 2.8488(5)
Te1 Cd1 5_566 2.8488(5)
Te1 Ba2 2_565 3.5459(6)
Te1 Ba2 2 3.5459(6)
Te1 Ba2 6_556 3.6796(8)
Te2 Ba1 2_564 3.5331(6)
Te2 Ba1 2_554 3.5331(6)
Te2 Ba1 5_556 3.5413(6)
Te2 Ba1 5_566 3.5413(6)
Te3 Ba2 2_565 3.4297(6)
Te3 Ba2 2 3.4297(6)
Te3 Ba2 6_656 3.5913(8)
Te3 Ba1 2_554 3.6287(6)
Te3 Ba1 2_564 3.6287(6)
